data_4066138
loop_
_publ_author_name
'Bantreil, Xavier'
'Randall, Rebecca A. M.'
'Slawin, Alexandra M. Z.'
'Nolan, Steven P.'

_publ_section_title
;
 Ruthenium Complexes Bearing Two N-Heterocyclic Carbene Ligands in Low
 Catalyst Loading Olefin Metathesis Reactions
;
_journal_issue 13
_journal_name_full Organometallics
_journal_page_first 3007
_journal_paper_doi 10.1021/om100310f
_journal_volume 29
_journal_year 2010
_chemical_formula_moiety 'C43 H48 Cl2 N4 Ru,C H2 Cl2'
_chemical_formula_sum 'C44 H50 Cl4 N4 Ru'
_chemical_formula_weight 877.75
_chemical_name_systematic
; 
 ? 
;
_space_group_IT_number 2
_symmetry_cell_setting triclinic
_symmetry_space_group_name_Hall '-P 1'
_symmetry_space_group_name_H-M 'P -1'
_atom_sites_solution_hydrogens geom
_atom_sites_solution_primary direct
_atom_sites_solution_secondary difmap
_audit_creation_method SHELXL-97
_cell_angle_alpha 87.16(2)
_cell_angle_beta 76.891(19)
_cell_angle_gamma 84.041(16)
_cell_formula_units_Z 2
_cell_length_a 8.579(3)
_cell_length_b 14.410(5)
_cell_length_c 17.937(5)
_cell_measurement_reflns_used 7350
_cell_measurement_temperature 93(2)
_cell_measurement_theta_max 28.7
_cell_measurement_theta_min 2.7
_cell_volume 2147.2(12)
_computing_cell_refinement 'CrystalClear (Rigaku Corp., 2004)'
_computing_data_collection 'CrystalClear (Rigaku Corp., 2004)'
_computing_data_reduction 'CrystalClear (Rigaku Corp., 2004)'
_computing_molecular_graphics 'Bruker SHELXTL'
_computing_publication_material 'Bruker SHELXTL'
_computing_structure_refinement 'SHELXL-97 (Sheldrick, 1997)'
_computing_structure_solution 'SHELXS-97 (Sheldrick, 1990)'
_diffrn_ambient_temperature 93(2)
_diffrn_measured_fraction_theta_full 0.969
_diffrn_measured_fraction_theta_max 0.957
_diffrn_measurement_device_type CCD
_diffrn_measurement_method '\w and \f scans'
_diffrn_radiation_monochromator confocal
_diffrn_radiation_source 'rotating anode'
_diffrn_radiation_type MoK\a
_diffrn_radiation_wavelength 0.71073
_diffrn_reflns_av_R_equivalents 0.0428
_diffrn_reflns_av_sigmaI/netI 0.1015
_diffrn_reflns_limit_h_max 10
_diffrn_reflns_limit_h_min -9
_diffrn_reflns_limit_k_max 17
_diffrn_reflns_limit_k_min -15
_diffrn_reflns_limit_l_max 17
_diffrn_reflns_limit_l_min -21
_diffrn_reflns_number 13530
_diffrn_reflns_theta_full 25.00
_diffrn_reflns_theta_max 25.38
_diffrn_reflns_theta_min 2.70
_exptl_absorpt_coefficient_mu 0.649
_exptl_absorpt_correction_T_max 1.000
_exptl_absorpt_correction_T_min 0.590
_exptl_absorpt_correction_type multi-scan
_exptl_absorpt_process_details 'Jacobson, R. (1998) Private communication'
_exptl_crystal_colour Orange
_exptl_crystal_density_diffrn 1.358
_exptl_crystal_density_method 'not measured'
_exptl_crystal_description Platelet
_exptl_crystal_F_000 908
_exptl_crystal_size_max 0.30
_exptl_crystal_size_mid 0.10
_exptl_crystal_size_min 0.01
_refine_diff_density_max 3.908
_refine_diff_density_min -1.269
_refine_diff_density_rms 0.176
_refine_ls_extinction_method none
_refine_ls_goodness_of_fit_ref 1.042
_refine_ls_hydrogen_treatment constr
_refine_ls_matrix_type full
_refine_ls_number_parameters 476
_refine_ls_number_reflns 7556
_refine_ls_number_restraints 0
_refine_ls_restrained_S_all 1.042
_refine_ls_R_factor_all 0.1002
_refine_ls_R_factor_gt 0.0837
_refine_ls_shift/su_max 0.033
_refine_ls_shift/su_mean 0.001
_refine_ls_structure_factor_coef Fsqd
_refine_ls_weighting_details 'calc w=1/[\s^2^(Fo^2^)+(0.1499P)^2^+6.4843P] where P=(Fo^2^+2Fc^2^)/3'
_refine_ls_weighting_scheme calc
_refine_ls_wR_factor_gt 0.2388
_refine_ls_wR_factor_ref 0.2580
_reflns_number_gt 6168
_reflns_number_total 7556
_reflns_threshold_expression >2sigma(I)
_cod_data_source_file om100310f_si_002.cif
_cod_data_source_block 1A
_cod_depositor_comments
;
The following automatic conversions were performed:

'_symmetry_cell_setting' value 'Triclinic' changed to 'triclinic'
according to /home/saulius/struct/CIF-dictionaries/cif_core.dic
dictionary named 'cif_core.dic' version 2.4.1 from 2010-06-29.

Automatic conversion script
Id: cif_fix_values 1715 2011-07-08 13:25:40Z adriana 
;
_cod_original_sg_symbol_H-M P-1
_cod_database_code 4066138

loop_
_symmetry_equiv_pos_as_xyz
'x, y, z'
'-x, -y, -z'

loop_
_atom_site_label
_atom_site_type_symbol
_atom_site_fract_x
_atom_site_fract_y
_atom_site_fract_z
_atom_site_U_iso_or_equiv
_atom_site_adp_type
_atom_site_occupancy
_atom_site_symmetry_multiplicity
_atom_site_calc_flag
_atom_site_refinement_flags
Ru1 Ru 0.43759(3) 0.17529(2) 0.241184(14) 0.01948(8) Uani 1 1 d .
Cl1 Cl 0.67176(11) 0.18797(7) 0.13841(5) 0.0256(2) Uani 1 1 d .
Cl2 Cl 0.21840(11) 0.11483(7) 0.33208(5) 0.0277(2) Uani 1 1 d .
C1 C 0.5856(4) 0.1648(3) 0.32072(18) 0.0210(9) Uani 1 1 d .
N2 N 0.6753(4) 0.0857(2) 0.33463(16) 0.0239(8) Uani 1 1 d .
C3 C 0.7755(5) 0.0965(3) 0.3900(2) 0.0258(9) Uani 1 1 d .
H3A H 0.8909 0.0808 0.3669 0.031 Uiso 1 1 calc R
H3B H 0.7438 0.0569 0.4365 0.031 Uiso 1 1 calc R
C4 C 0.7402(5) 0.1992(3) 0.4079(2) 0.0347(11) Uani 1 1 d .
H4A H 0.6967 0.2082 0.4634 0.042 Uiso 1 1 calc R
H4B H 0.8380 0.2326 0.3911 0.042 Uiso 1 1 calc R
N5 N 0.6185(4) 0.2314(2) 0.36322(16) 0.0242(8) Uani 1 1 d .
C6 C 0.6887(4) -0.0039(3) 0.30088(19) 0.0210(9) Uani 1 1 d .
C7 C 0.8171(5) -0.0273(3) 0.2395(2) 0.0281(10) Uani 1 1 d .
C8 C 0.8353(6) -0.1170(3) 0.2110(2) 0.0442(14) Uani 1 1 d .
H8A H 0.9189 -0.1316 0.1673 0.053 Uiso 1 1 calc R
C9 C 0.7396(7) -0.1842(3) 0.2425(3) 0.0528(16) Uani 1 1 d .
C10 C 0.6138(7) -0.1607(3) 0.3047(3) 0.0542(14) Uani 1 1 d .
H10A H 0.5436 -0.2066 0.3266 0.065 Uiso 1 1 calc R
C11 C 0.5870(5) -0.0710(3) 0.3365(2) 0.0306(10) Uani 1 1 d .
C12 C 0.9387(5) 0.0408(4) 0.2063(2) 0.0391(13) Uani 1 1 d .
H12A H 1.0389 0.0223 0.2230 0.059 Uiso 1 1 calc R
H12B H 0.8964 0.1036 0.2242 0.059 Uiso 1 1 calc R
H12C H 0.9597 0.0408 0.1503 0.059 Uiso 1 1 calc R
C13 C 0.7660(13) -0.2834(4) 0.2132(3) 0.111(3) Uani 1 1 d .
H13A H 0.6622 -0.3052 0.2120 0.167 Uiso 1 1 calc R
H13B H 0.8181 -0.3246 0.2474 0.167 Uiso 1 1 calc R
H13C H 0.8348 -0.2842 0.1615 0.167 Uiso 1 1 calc R
C14 C 0.4625(5) -0.0514(4) 0.4094(2) 0.0414(12) Uani 1 1 d .
H14A H 0.5162 -0.0442 0.4512 0.062 Uiso 1 1 calc R
H14B H 0.3952 -0.1035 0.4218 0.062 Uiso 1 1 calc R
H14C H 0.3951 0.0062 0.4025 0.062 Uiso 1 1 calc R
C15 C 0.5508(4) 0.3275(3) 0.3720(2) 0.0227(9) Uani 1 1 d .
C16 C 0.4208(5) 0.3485(3) 0.4345(2) 0.0244(9) Uani 1 1 d .
C17 C 0.3680(5) 0.4415(3) 0.4469(2) 0.0291(10) Uani 1 1 d .
H17A H 0.2822 0.4573 0.4894 0.035 Uiso 1 1 calc R
C18 C 0.4364(5) 0.5133(3) 0.3990(2) 0.0306(11) Uani 1 1 d .
C19 C 0.5636(5) 0.4887(3) 0.3383(2) 0.0309(10) Uani 1 1 d .
H19A H 0.6105 0.5366 0.3050 0.037 Uiso 1 1 calc R
C20 C 0.6250(5) 0.3965(3) 0.3242(2) 0.0267(10) Uani 1 1 d .
C21 C 0.3450(5) 0.2732(3) 0.4866(2) 0.0327(11) Uani 1 1 d .
H21A H 0.4122 0.2524 0.5229 0.049 Uiso 1 1 calc R
H21B H 0.3352 0.2204 0.4561 0.049 Uiso 1 1 calc R
H21C H 0.2381 0.2974 0.5148 0.049 Uiso 1 1 calc R
C22 C 0.3685(6) 0.6136(3) 0.4137(3) 0.0415(13) Uani 1 1 d .
H22A H 0.4359 0.6553 0.3786 0.062 Uiso 1 1 calc R
H22B H 0.3666 0.6283 0.4667 0.062 Uiso 1 1 calc R
H22C H 0.2588 0.6223 0.4054 0.062 Uiso 1 1 calc R
C23 C 0.7653(5) 0.3734(3) 0.2589(2) 0.0354(11) Uani 1 1 d .
H23A H 0.8564 0.3441 0.2790 0.053 Uiso 1 1 calc R
H23B H 0.7957 0.4307 0.2300 0.053 Uiso 1 1 calc R
H23C H 0.7356 0.3301 0.2252 0.053 Uiso 1 1 calc R
C24 C 0.3692(4) 0.3025(3) 0.2410(2) 0.0230(9) Uani 1 1 d .
C25 C 0.4397(5) 0.3705(3) 0.1820(2) 0.0256(10) Uani 1 1 d .
H25A H 0.5305 0.3557 0.1417 0.031 Uiso 1 1 calc R
C26 C 0.3602(5) 0.4560(3) 0.1922(2) 0.0298(10) Uani 1 1 d .
C27 C 0.2275(5) 0.4526(3) 0.2610(2) 0.0266(10) Uani 1 1 d .
C28 C 0.1139(5) 0.5213(3) 0.2967(2) 0.0312(11) Uani 1 1 d .
H28A H 0.1109 0.5832 0.2759 0.037 Uiso 1 1 calc R
C29 C 0.0047(5) 0.4986(3) 0.3630(2) 0.0383(12) Uani 1 1 d .
H29A H -0.0748 0.5452 0.3871 0.046 Uiso 1 1 calc R
C30 C 0.0099(5) 0.4090(3) 0.3946(2) 0.0343(11) Uani 1 1 d .
H30A H -0.0638 0.3952 0.4410 0.041 Uiso 1 1 calc R
C31 C 0.1238(5) 0.3378(3) 0.3585(2) 0.0273(10) Uani 1 1 d .
H31A H 0.1253 0.2760 0.3796 0.033 Uiso 1 1 calc R
C32 C 0.2335(4) 0.3597(3) 0.2918(2) 0.0236(9) Uani 1 1 d .
C33 C 0.3934(4) 0.5390(2) 0.13953(17) 0.0434(14) Uani 1 1 d G
C34 C 0.2679(5) 0.5977(3) 0.1210(3) 0.096(3) Uani 1 1 d G
H34A H 0.1597 0.5879 0.1445 0.115 Uiso 1 1 calc R
C35 C 0.3006(8) 0.6708(3) 0.0680(3) 0.115(4) Uani 1 1 d G
H35A H 0.2149 0.7109 0.0553 0.138 Uiso 1 1 calc R
C36 C 0.4589(9) 0.6851(3) 0.0336(3) 0.128(3) Uani 1 1 d G
H36A H 0.4813 0.7351 -0.0026 0.153 Uiso 1 1 calc R
C37 C 0.5844(7) 0.6264(4) 0.0522(3) 0.136(4) Uani 1 1 d G
H37A H 0.6925 0.6362 0.0286 0.163 Uiso 1 1 calc R
C38 C 0.5516(4) 0.5533(3) 0.1051(3) 0.159(4) Uani 1 1 d G
H38A H 0.6374 0.5132 0.1178 0.190 Uiso 1 1 calc R
C39 C 0.3283(4) 0.1358(3) 0.1562(2) 0.0237(9) Uani 1 1 d .
N40 N 0.2272(4) 0.1789(2) 0.11508(16) 0.0228(8) Uani 1 1 d .
C41 C 0.2040(5) 0.1194(3) 0.0590(2) 0.0275(10) Uani 1 1 d .
C42 C 0.2881(4) 0.0370(3) 0.0674(2) 0.0264(10) Uani 1 1 d .
N43 N 0.3654(4) 0.0478(2) 0.12726(16) 0.0239(8) Uani 1 1 d .
C44 C 0.1376(5) 0.2699(3) 0.1305(2) 0.0343(11) Uani 1 1 d .
H44A H 0.1359 0.2872 0.1829 0.051 Uiso 1 1 calc R
H44B H 0.0273 0.2674 0.1248 0.051 Uiso 1 1 calc R
H44C H 0.1895 0.3166 0.0943 0.051 Uiso 1 1 calc R
C45 C 0.0935(5) 0.1491(3) 0.0069(2) 0.0376(12) Uani 1 1 d .
H45A H 0.1023 0.1011 -0.0310 0.056 Uiso 1 1 calc R
H45B H 0.1232 0.2081 -0.0194 0.056 Uiso 1 1 calc R
H45C H -0.0174 0.1576 0.0369 0.056 Uiso 1 1 calc R
C46 C 0.2986(5) -0.0549(3) 0.0298(2) 0.0344(11) Uani 1 1 d .
H46A H 0.2498 -0.0462 -0.0147 0.052 Uiso 1 1 calc R
H46B H 0.2412 -0.0993 0.0664 0.052 Uiso 1 1 calc R
H46C H 0.4116 -0.0791 0.0133 0.052 Uiso 1 1 calc R
C47 C 0.4703(5) -0.0253(3) 0.1554(2) 0.0331(11) Uani 1 1 d .
H47A H 0.5489 0.0033 0.1767 0.050 Uiso 1 1 calc R
H47B H 0.5269 -0.0651 0.1130 0.050 Uiso 1 1 calc R
H47C H 0.4057 -0.0631 0.1953 0.050 Uiso 1 1 calc R
C51 C 0.0536(7) 0.8835(4) 0.3620(3) 0.0664(17) Uani 1 1 d .
H51A H 0.1058 0.9424 0.3539 0.080 Uiso 1 1 calc R
H51B H -0.0530 0.8963 0.3491 0.080 Uiso 1 1 calc R
Cl3 Cl 0.0258(2) 0.85076(15) 0.45666(10) 0.1379(6) Uani 1 1 d .
Cl4 Cl 0.1753(2) 0.79702(13) 0.29618(17) 0.1198(9) Uani 1 1 d .

loop_
_atom_site_aniso_label
_atom_site_aniso_U_11
_atom_site_aniso_U_22
_atom_site_aniso_U_33
_atom_site_aniso_U_23
_atom_site_aniso_U_13
_atom_site_aniso_U_12
Ru1 0.02002(14) 0.02156(15) 0.01817(13) -0.00175(12) -0.00648(11) -0.00246(12)
Cl1 0.0226(4) 0.0314(5) 0.0217(4) -0.0033(4) -0.0022(3) -0.0020(4)
Cl2 0.0256(4) 0.0314(5) 0.0261(4) 0.0019(4) -0.0036(3) -0.0090(4)
C1 0.0219(17) 0.0274(18) 0.0137(14) 0.0023(14) -0.0026(13) -0.0066(15)
N2 0.0254(15) 0.0269(16) 0.0218(13) -0.0021(13) -0.0110(12) -0.0009(14)
C3 0.0296(18) 0.0264(19) 0.0259(16) -0.0025(15) -0.0150(14) -0.0034(16)
C4 0.040(2) 0.030(2) 0.042(2) -0.0024(18) -0.0250(16) -0.0020(18)
N5 0.0271(15) 0.0245(16) 0.0246(14) -0.0022(13) -0.0122(12) -0.0033(14)
C6 0.0264(17) 0.0206(17) 0.0190(15) 0.0014(14) -0.0105(13) -0.0051(15)
C7 0.0284(19) 0.035(2) 0.0184(16) 0.0056(16) -0.0046(14) 0.0034(18)
C8 0.065(3) 0.038(2) 0.0274(19) -0.0060(18) -0.0152(19) 0.018(2)
C9 0.099(4) 0.029(2) 0.034(2) -0.0020(19) -0.026(2) 0.004(3)
C10 0.092(3) 0.033(2) 0.052(2) 0.019(2) -0.042(2) -0.026(2)
C11 0.039(2) 0.030(2) 0.0279(17) 0.0082(16) -0.0195(15) -0.0057(18)
C12 0.025(2) 0.061(3) 0.0272(18) 0.012(2) -0.0032(16) 0.000(2)
C13 0.248(10) 0.037(3) 0.056(3) -0.018(3) -0.047(5) -0.004(5)
C14 0.035(2) 0.055(3) 0.034(2) 0.021(2) -0.0094(17) -0.011(2)
C15 0.0224(16) 0.0245(18) 0.0258(16) -0.0006(15) -0.0147(13) -0.0024(15)
C16 0.0278(18) 0.0256(19) 0.0218(16) 0.0012(15) -0.0094(14) -0.0040(16)
C17 0.032(2) 0.031(2) 0.0253(17) -0.0056(16) -0.0060(15) -0.0041(18)
C18 0.041(2) 0.026(2) 0.0274(18) -0.0049(16) -0.0145(16) 0.0019(18)
C19 0.036(2) 0.028(2) 0.0318(19) 0.0029(17) -0.0120(16) -0.0096(18)
C20 0.0257(18) 0.034(2) 0.0216(16) -0.0041(16) -0.0073(14) -0.0045(17)
C21 0.034(2) 0.034(2) 0.0302(19) 0.0009(17) -0.0069(16) -0.0095(18)
C22 0.054(3) 0.029(2) 0.045(2) -0.0037(19) -0.019(2) -0.002(2)
C23 0.028(2) 0.051(3) 0.0277(18) -0.0035(19) -0.0044(16) -0.008(2)
C24 0.0237(17) 0.0205(18) 0.0263(16) -0.0025(15) -0.0097(14) 0.0009(15)
C25 0.0275(18) 0.0263(19) 0.0220(16) 0.0002(15) -0.0039(14) -0.0029(16)
C26 0.036(2) 0.029(2) 0.0254(17) 0.0020(16) -0.0086(16) -0.0074(18)
C27 0.0253(18) 0.0242(19) 0.0294(18) -0.0017(16) -0.0052(15) 0.0000(16)
C28 0.029(2) 0.0205(19) 0.042(2) -0.0033(17) -0.0052(17) 0.0035(17)
C29 0.032(2) 0.038(2) 0.042(2) -0.009(2) -0.0011(19) 0.000(2)
C30 0.031(2) 0.039(2) 0.0316(19) -0.0089(18) 0.0000(17) -0.0087(19)
C31 0.0258(18) 0.027(2) 0.0291(18) -0.0026(16) -0.0051(15) -0.0054(16)
C32 0.0250(17) 0.0261(19) 0.0220(16) -0.0021(15) -0.0089(14) -0.0050(16)
C33 0.049(3) 0.031(2) 0.042(2) 0.008(2) 0.001(2) 0.007(2)
C34 0.120(6) 0.072(5) 0.086(5) 0.009(4) -0.014(4) 0.009(5)
C35 0.177(9) 0.072(5) 0.080(5) 0.018(4) -0.022(5) 0.033(6)
C36 0.128(6) 0.075(4) 0.117(5) 0.054(4) 0.070(5) 0.038(5)
C37 0.149(8) 0.093(5) 0.114(5) 0.064(4) 0.057(5) 0.004(5)
C38 0.148(7) 0.078(5) 0.166(6) 0.075(4) 0.104(5) 0.035(5)
C39 0.0200(17) 0.0287(19) 0.0213(16) -0.0019(15) -0.0015(14) -0.0039(16)
N40 0.0191(14) 0.0282(16) 0.0213(13) 0.0008(13) -0.0056(11) -0.0025(13)
C41 0.0247(17) 0.041(2) 0.0192(16) -0.0043(16) -0.0055(14) -0.0124(17)
C42 0.0209(17) 0.035(2) 0.0252(17) -0.0093(16) -0.0055(14) -0.0078(16)
N43 0.0247(15) 0.0266(16) 0.0218(14) -0.0032(13) -0.0066(12) -0.0054(13)
C44 0.031(2) 0.035(2) 0.038(2) -0.0017(19) -0.0122(17) 0.0043(19)
C45 0.041(2) 0.045(2) 0.0322(19) 0.0012(19) -0.0173(17) -0.010(2)
C46 0.033(2) 0.038(2) 0.0323(19) -0.0179(18) -0.0015(17) -0.0081(18)
C47 0.040(2) 0.025(2) 0.0368(19) -0.0079(17) -0.0161(17) 0.0034(18)
C51 0.063(3) 0.054(3) 0.095(3) 0.023(3) -0.048(2) -0.008(3)
Cl3 0.1316(9) 0.1962(14) 0.1316(9) 0.1173(9) -0.1032(7) -0.1212(9)
Cl4 0.0713(10) 0.0524(10) 0.249(2) 0.0103(13) -0.0714(12) 0.0035(9)

loop_
_atom_type_symbol
_atom_type_description
_atom_type_scat_dispersion_real
_atom_type_scat_dispersion_imag
_atom_type_scat_source
C C 0.0033 0.0016 'International Tables Vol C Tables 4.2.6.8 and 6.1.1.4'
H H 0.0000 0.0000 'International Tables Vol C Tables 4.2.6.8 and 6.1.1.4'
N N 0.0061 0.0033 'International Tables Vol C Tables 4.2.6.8 and 6.1.1.4'
Cl Cl 0.1484 0.1585 'International Tables Vol C Tables 4.2.6.8 and 6.1.1.4'
Ru Ru -1.2594 0.8363 'International Tables Vol C Tables 4.2.6.8 and 6.1.1.4'

loop_
_geom_angle_atom_site_label_1
_geom_angle_atom_site_label_2
_geom_angle_atom_site_label_3
_geom_angle
C24 Ru1 C39 98.35(16)
C24 Ru1 C1 102.32(16)
C39 Ru1 C1 159.05(15)
C24 Ru1 Cl2 101.20(11)
C39 Ru1 Cl2 86.65(10)
C1 Ru1 Cl2 92.59(9)
C24 Ru1 Cl1 94.99(11)
C39 Ru1 Cl1 85.21(10)
C1 Ru1 Cl1 89.64(9)
Cl2 Ru1 Cl1 162.78(4)
N2 C1 N5 106.8(3)
N2 C1 Ru1 123.7(3)
N5 C1 Ru1 129.4(3)
C1 N2 C6 128.6(3)
C1 N2 C3 113.9(3)
C6 N2 C3 117.5(3)
N2 C3 C4 102.6(3)
N2 C3 H3A 111.2
C4 C3 H3A 111.2
N2 C3 H3B 111.2
C4 C3 H3B 111.2
H3A C3 H3B 109.2
N5 C4 C3 102.8(3)
N5 C4 H4A 111.2
C3 C4 H4A 111.2
N5 C4 H4B 111.2
C3 C4 H4B 111.2
H4A C4 H4B 109.1
C1 N5 C15 129.5(3)
C1 N5 C4 113.8(3)
C15 N5 C4 116.6(3)
C7 C6 C11 120.7(4)
C7 C6 N2 119.2(3)
C11 C6 N2 119.5(3)
C6 C7 C8 118.5(4)
C6 C7 C12 121.4(4)
C8 C7 C12 120.0(4)
C9 C8 C7 123.2(4)
C9 C8 H8A 118.4
C7 C8 H8A 118.4
C8 C9 C10 117.8(4)
C8 C9 C13 122.6(5)
C10 C9 C13 119.6(5)
C9 C10 C11 122.3(5)
C9 C10 H10A 118.9
C11 C10 H10A 118.9
C6 C11 C10 117.4(4)
C6 C11 C14 121.7(4)
C10 C11 C14 120.8(4)
C7 C12 H12A 109.5
C7 C12 H12B 109.5
H12A C12 H12B 109.5
C7 C12 H12C 109.5
H12A C12 H12C 109.5
H12B C12 H12C 109.5
C9 C13 H13A 109.5
C9 C13 H13B 109.5
H13A C13 H13B 109.5
C9 C13 H13C 109.5
H13A C13 H13C 109.5
H13B C13 H13C 109.5
C11 C14 H14A 109.5
C11 C14 H14B 109.5
H14A C14 H14B 109.5
C11 C14 H14C 109.5
H14A C14 H14C 109.5
H14B C14 H14C 109.5
C20 C15 C16 122.2(3)
C20 C15 N5 119.5(3)
C16 C15 N5 118.0(3)
C17 C16 C15 117.4(3)
C17 C16 C21 121.2(3)
C15 C16 C21 121.4(3)
C16 C17 C18 122.3(3)
C16 C17 H17A 118.8
C18 C17 H17A 118.8
C19 C18 C17 117.8(4)
C19 C18 C22 122.4(4)
C17 C18 C22 119.8(3)
C20 C19 C18 122.5(4)
C20 C19 H19A 118.8
C18 C19 H19A 118.8
C19 C20 C15 117.7(3)
C19 C20 C23 120.6(4)
C15 C20 C23 121.7(4)
C16 C21 H21A 109.5
C16 C21 H21B 109.5
H21A C21 H21B 109.5
C16 C21 H21C 109.5
H21A C21 H21C 109.5
H21B C21 H21C 109.5
C18 C22 H22A 109.5
C18 C22 H22B 109.5
H22A C22 H22B 109.5
C18 C22 H22C 109.5
H22A C22 H22C 109.5
H22B C22 H22C 109.5
C20 C23 H23A 109.5
C20 C23 H23B 109.5
H23A C23 H23B 109.5
C20 C23 H23C 109.5
H23A C23 H23C 109.5
H23B C23 H23C 109.5
C25 C24 C32 103.6(3)
C25 C24 Ru1 124.1(3)
C32 C24 Ru1 132.2(3)
C26 C25 C24 112.0(3)
C26 C25 H25A 124.0
C24 C25 H25A 124.0
C25 C26 C27 108.6(3)
C25 C26 C33 125.5(3)
C27 C26 C33 125.7(3)
C28 C27 C32 120.9(3)
C28 C27 C26 131.5(4)
C32 C27 C26 107.5(3)
C27 C28 C29 119.2(4)
C27 C28 H28A 120.4
C29 C28 H28A 120.4
C28 C29 C30 120.9(4)
C28 C29 H29A 119.6
C30 C29 H29A 119.6
C29 C30 C31 120.6(4)
C29 C30 H30A 119.7
C31 C30 H30A 119.7
C32 C31 C30 119.0(4)
C32 C31 H31A 120.5
C30 C31 H31A 120.5
C31 C32 C27 119.4(3)
C31 C32 C24 132.4(4)
C27 C32 C24 108.2(3)
C34 C33 C38 120.0
C34 C33 C26 120.7(3)
C38 C33 C26 119.2(3)
C35 C34 C33 120.0
C35 C34 H34A 120.0
C33 C34 H34A 120.0
C34 C35 C36 120.0
C34 C35 H35A 120.0
C36 C35 H35A 120.0
C37 C36 C35 120.0
C37 C36 H36A 120.0
C35 C36 H36A 120.0
C36 C37 C38 120.0
C36 C37 H37A 120.0
C38 C37 H37A 120.0
C37 C38 C33 120.0
C37 C38 H38A 120.0
C33 C38 H38A 120.0
N40 C39 N43 104.6(3)
N40 C39 Ru1 135.4(3)
N43 C39 Ru1 119.9(3)
C39 N40 C41 110.9(3)
C39 N40 C44 125.7(3)
C41 N40 C44 123.1(3)
C42 C41 N40 107.3(3)
C42 C41 C45 130.8(4)
N40 C41 C45 121.9(4)
C41 C42 N43 106.0(3)
C41 C42 C46 131.9(4)
N43 C42 C46 121.9(4)
C39 N43 C42 111.2(3)
C39 N43 C47 124.4(3)
C42 N43 C47 124.4(3)
N40 C44 H44A 109.5
N40 C44 H44B 109.5
H44A C44 H44B 109.5
N40 C44 H44C 109.5
H44A C44 H44C 109.5
H44B C44 H44C 109.5
C41 C45 H45A 109.5
C41 C45 H45B 109.5
H45A C45 H45B 109.5
C41 C45 H45C 109.5
H45A C45 H45C 109.5
H45B C45 H45C 109.5
C42 C46 H46A 109.5
C42 C46 H46B 109.5
H46A C46 H46B 109.5
C42 C46 H46C 109.5
H46A C46 H46C 109.5
H46B C46 H46C 109.5
N43 C47 H47A 109.5
N43 C47 H47B 109.5
H47A C47 H47B 109.5
N43 C47 H47C 109.5
H47A C47 H47C 109.5
H47B C47 H47C 109.5
Cl3 C51 Cl4 114.5(3)
Cl3 C51 H51A 108.6
Cl4 C51 H51A 108.6
Cl3 C51 H51B 108.6
Cl4 C51 H51B 108.6
H51A C51 H51B 107.6

loop_
_geom_bond_atom_site_label_1
_geom_bond_atom_site_label_2
_geom_bond_distance
Ru1 C24 1.866(4)
Ru1 C39 2.091(4)
Ru1 C1 2.105(4)
Ru1 Cl2 2.4004(11)
Ru1 Cl1 2.4146(11)
C1 N2 1.353(5)
C1 N5 1.345(5)
N2 C6 1.435(5)
N2 C3 1.476(5)
C3 C4 1.515(6)
C3 H3A 0.9900
C3 H3B 0.9900
C4 N5 1.480(5)
C4 H4A 0.9900
C4 H4B 0.9900
N5 C15 1.447(5)
C6 C7 1.395(5)
C6 C11 1.402(5)
C7 C8 1.395(6)
C7 C12 1.510(6)
C8 C9 1.353(7)
C8 H8A 0.9500
C9 C10 1.393(7)
C9 C13 1.524(7)
C10 C11 1.415(6)
C10 H10A 0.9500
C11 C14 1.507(5)
C12 H12A 0.9800
C12 H12B 0.9800
C12 H12C 0.9800
C13 H13A 0.9800
C13 H13B 0.9800
C13 H13C 0.9800
C14 H14A 0.9800
C14 H14B 0.9800
C14 H14C 0.9800
C15 C20 1.389(5)
C15 C16 1.411(5)
C16 C17 1.380(6)
C16 C21 1.498(5)
C17 C18 1.401(6)
C17 H17A 0.9500
C18 C19 1.386(5)
C18 C22 1.514(6)
C19 C20 1.390(6)
C19 H19A 0.9500
C20 C23 1.499(5)
C21 H21A 0.9800
C21 H21B 0.9800
C21 H21C 0.9800
C22 H22A 0.9800
C22 H22B 0.9800
C22 H22C 0.9800
C23 H23A 0.9800
C23 H23B 0.9800
C23 H23C 0.9800
C24 C25 1.475(5)
C24 C32 1.502(5)
C25 C26 1.344(6)
C25 H25A 0.9500
C26 C27 1.480(5)
C26 C33 1.497(5)
C27 C28 1.385(5)
C27 C32 1.423(5)
C28 C29 1.386(6)
C28 H28A 0.9500
C29 C30 1.386(6)
C29 H29A 0.9500
C30 C31 1.413(6)
C30 H30A 0.9500
C31 C32 1.390(5)
C31 H31A 0.9500
C33 C34 1.3900
C33 C38 1.3900
C34 C35 1.3900
C34 H34A 0.9500
C35 C36 1.3900
C35 H35A 0.9500
C36 C37 1.3900
C36 H36A 0.9500
C37 C38 1.3900
C37 H37A 0.9500
C38 H38A 0.9500
C39 N40 1.347(5)
C39 N43 1.373(5)
N40 C41 1.413(5)
N40 C44 1.456(5)
C41 C42 1.344(6)
C41 C45 1.494(6)
C42 N43 1.406(5)
C42 C46 1.501(6)
N43 C47 1.460(5)
C44 H44A 0.9800
C44 H44B 0.9800
C44 H44C 0.9800
C45 H45A 0.9800
C45 H45B 0.9800
C45 H45C 0.9800
C46 H46A 0.9800
C46 H46B 0.9800
C46 H46C 0.9800
C47 H47A 0.9800
C47 H47B 0.9800
C47 H47C 0.9800
C51 Cl3 1.709(6)
C51 Cl4 1.831(6)
C51 H51A 0.9900
C51 H51B 0.9900

loop_
_geom_torsion_atom_site_label_1
_geom_torsion_atom_site_label_2
_geom_torsion_atom_site_label_3
_geom_torsion_atom_site_label_4
_geom_torsion
C24 Ru1 C1 N2 -173.5(3)
C39 Ru1 C1 N2 -3.0(5)
Cl2 Ru1 C1 N2 84.4(3)
Cl1 Ru1 C1 N2 -78.5(3)
C24 Ru1 C1 N5 2.4(3)
C39 Ru1 C1 N5 172.9(3)
Cl2 Ru1 C1 N5 -99.7(3)
Cl1 Ru1 C1 N5 97.4(3)
N5 C1 N2 C6 -177.1(3)
Ru1 C1 N2 C6 -0.4(5)
N5 C1 N2 C3 0.4(4)
Ru1 C1 N2 C3 177.1(2)
C1 N2 C3 C4 -2.1(4)
C6 N2 C3 C4 175.7(3)
N2 C3 C4 N5 2.7(4)
N2 C1 N5 C15 -177.3(3)
Ru1 C1 N5 C15 6.3(5)
N2 C1 N5 C4 1.6(4)
Ru1 C1 N5 C4 -174.8(3)
C3 C4 N5 C1 -2.9(4)
C3 C4 N5 C15 176.2(3)
C1 N2 C6 C7 96.9(5)
C3 N2 C6 C7 -80.5(4)
C1 N2 C6 C11 -92.1(4)
C3 N2 C6 C11 90.5(4)
C11 C6 C7 C8 4.4(6)
N2 C6 C7 C8 175.3(4)
C11 C6 C7 C12 -173.0(4)
N2 C6 C7 C12 -2.1(6)
C6 C7 C8 C9 -3.7(7)
C12 C7 C8 C9 173.8(5)
C7 C8 C9 C10 2.3(8)
C7 C8 C9 C13 -176.8(6)
C8 C9 C10 C11 -1.8(8)
C13 C9 C10 C11 177.4(6)
C7 C6 C11 C10 -3.9(6)
N2 C6 C11 C10 -174.8(4)
C7 C6 C11 C14 171.3(4)
N2 C6 C11 C14 0.4(6)
C9 C10 C11 C6 2.6(7)
C9 C10 C11 C14 -172.6(5)
C1 N5 C15 C20 -91.8(5)
C4 N5 C15 C20 89.3(4)
C1 N5 C15 C16 94.8(4)
C4 N5 C15 C16 -84.1(4)
C20 C15 C16 C17 0.3(6)
N5 C15 C16 C17 173.5(4)
C20 C15 C16 C21 -178.5(4)
N5 C15 C16 C21 -5.3(6)
C15 C16 C17 C18 1.4(6)
C21 C16 C17 C18 -179.8(4)
C16 C17 C18 C19 -1.3(6)
C16 C17 C18 C22 177.5(4)
C17 C18 C19 C20 -0.6(7)
C22 C18 C19 C20 -179.3(4)
C18 C19 C20 C15 2.2(6)
C18 C19 C20 C23 -178.5(4)
C16 C15 C20 C19 -2.0(6)
N5 C15 C20 C19 -175.1(4)
C16 C15 C20 C23 178.6(4)
N5 C15 C20 C23 5.5(6)
C39 Ru1 C24 C25 -76.7(4)
C1 Ru1 C24 C25 99.9(3)
Cl2 Ru1 C24 C25 -165.0(3)
Cl1 Ru1 C24 C25 9.1(3)
C39 Ru1 C24 C32 98.7(4)
C1 Ru1 C24 C32 -84.7(4)
Cl2 Ru1 C24 C32 10.5(4)
Cl1 Ru1 C24 C32 -175.4(4)
C32 C24 C25 C26 -1.4(5)
Ru1 C24 C25 C26 175.2(3)
C24 C25 C26 C27 0.6(5)
C24 C25 C26 C33 -175.4(4)
C25 C26 C27 C28 178.4(5)
C33 C26 C27 C28 -5.6(8)
C25 C26 C27 C32 0.5(5)
C33 C26 C27 C32 176.5(4)
C32 C27 C28 C29 -0.2(7)
C26 C27 C28 C29 -177.9(5)
C27 C28 C29 C30 1.2(7)
C28 C29 C30 C31 -2.0(7)
C29 C30 C31 C32 1.7(7)
C30 C31 C32 C27 -0.7(6)
C30 C31 C32 C24 178.7(4)
C28 C27 C32 C31 0.0(6)
C26 C27 C32 C31 178.2(4)
C28 C27 C32 C24 -179.5(4)
C26 C27 C32 C24 -1.3(5)
C25 C24 C32 C31 -177.8(4)
Ru1 C24 C32 C31 6.1(7)
C25 C24 C32 C27 1.6(4)
Ru1 C24 C32 C27 -174.5(3)
C25 C26 C33 C34 137.1(4)
C27 C26 C33 C34 -38.2(5)
C25 C26 C33 C38 -38.6(5)
C27 C26 C33 C38 146.1(4)
C38 C33 C34 C35 0.0
C26 C33 C34 C35 -175.7(3)
C33 C34 C35 C36 0.0
C34 C35 C36 C37 0.0
C35 C36 C37 C38 0.0
C36 C37 C38 C33 0.0
C34 C33 C38 C37 0.0
C26 C33 C38 C37 175.7(3)
C24 Ru1 C39 N40 -5.4(4)
C1 Ru1 C39 N40 -176.1(3)
Cl2 Ru1 C39 N40 95.4(3)
Cl1 Ru1 C39 N40 -99.7(3)
C24 Ru1 C39 N43 170.0(3)
C1 Ru1 C39 N43 -0.7(5)
Cl2 Ru1 C39 N43 -89.2(3)
Cl1 Ru1 C39 N43 75.6(3)
N43 C39 N40 C41 -1.6(4)
Ru1 C39 N40 C41 174.3(3)
N43 C39 N40 C44 171.6(3)
Ru1 C39 N40 C44 -12.5(6)
C39 N40 C41 C42 2.1(4)
C44 N40 C41 C42 -171.4(3)
C39 N40 C41 C45 178.3(3)
C44 N40 C41 C45 4.8(5)
N40 C41 C42 N43 -1.5(4)
C45 C41 C42 N43 -177.3(4)
N40 C41 C42 C46 173.8(4)
C45 C41 C42 C46 -1.9(7)
N40 C39 N43 C42 0.6(4)
Ru1 C39 N43 C42 -176.0(2)
N40 C39 N43 C47 -178.9(3)
Ru1 C39 N43 C47 4.4(5)
C41 C42 N43 C39 0.6(4)
C46 C42 N43 C39 -175.3(3)
C41 C42 N43 C47 -179.9(3)
C46 C42 N43 C47 4.2(5)
